data_7008388
loop_
_publ_author_name
'Sanz Miguel, Pablo J.'
'Lippert, Bernhard'

_publ_section_title
;
 Cationic tetrakis(nucleobase)complexes of PtII as metalloligands and
 potential building blocks for molecular architectures.
;
_journal_issue 9
_journal_name_full 'Dalton transactions (Cambridge, England : 2003)'
_journal_page_first 1679
_journal_page_last 1686
_journal_paper_doi 10.1039/b502251g
_journal_year 2005
_chemical_formula_moiety 'C24 H26 N18 O11 Pt'
_chemical_formula_sum 'C24 H26 N18 O11 Pt'
_chemical_formula_weight 937.72
_space_group_IT_number 2
_symmetry_cell_setting triclinic
_symmetry_space_group_name_Hall '-P 1'
_symmetry_space_group_name_H-M 'P -1'
_audit_creation_date 2005-03-11T04:42:10-00:00
_audit_creation_method 'WinGX routine CIF_UPDATE'
_cell_angle_alpha 87.88(3)
_cell_angle_beta 81.98(3)
_cell_angle_gamma 85.42(3)
_cell_formula_units_Z 2
_cell_length_a 9.4960(19)
_cell_length_b 9.5420(19)
_cell_length_c 18.721(4)
_cell_measurement_temperature 293(2)
_cell_measurement_theta_max 27
_cell_measurement_theta_min 3
_cell_volume 1673.8(6)
_computing_structure_refinement 'SHELXL-97 (Sheldrick, 1997)'
_computing_structure_solution 'SHELXS-97 (Sheldrick, 1990)'
_diffrn_measured_fraction_theta_full 0.99
_diffrn_measured_fraction_theta_max 0.99
_diffrn_radiation_type MoK\a
_diffrn_radiation_wavelength 0.71073
_diffrn_reflns_av_R_equivalents 0
_diffrn_reflns_limit_h_max 12
_diffrn_reflns_limit_h_min 0
_diffrn_reflns_limit_k_max 12
_diffrn_reflns_limit_k_min -12
_diffrn_reflns_limit_l_max 24
_diffrn_reflns_limit_l_min -23
_diffrn_reflns_number 7621
_diffrn_reflns_theta_full 27.5
_diffrn_reflns_theta_max 27.5
_diffrn_reflns_theta_min 2.38
_exptl_absorpt_coefficient_mu 4.278
_exptl_absorpt_correction_T_max 0.6743
_exptl_absorpt_correction_T_min 0.6743
_exptl_absorpt_correction_type none
_exptl_crystal_colour white
_exptl_crystal_density_diffrn 1.861
_exptl_crystal_density_method 'not measured'
_exptl_crystal_description cubes
_exptl_crystal_F_000 924
_exptl_crystal_size_max 0.1
_exptl_crystal_size_mid 0.1
_exptl_crystal_size_min 0.1
_refine_diff_density_max 2.043
_refine_diff_density_min -1.246
_refine_ls_extinction_method none
_refine_ls_goodness_of_fit_ref 0.989
_refine_ls_hydrogen_treatment mixed
_refine_ls_matrix_type full
_refine_ls_number_parameters 487
_refine_ls_number_reflns 7621
_refine_ls_number_restraints 0
_refine_ls_restrained_S_all 0.989
_refine_ls_R_factor_gt 0.0403
_refine_ls_shift/su_max 0
_refine_ls_structure_factor_coef Fsqd
_refine_ls_weighting_details 'calc w=1/[\s^2^(Fo^2^)+(0.0300P)^2^+0.0000P] where P=(Fo^2^+2Fc^2^)/3'
_refine_ls_weighting_scheme calc
_refine_ls_wR_factor_ref 0.0806
_reflns_number_gt 5446
_reflns_number_total 7621
_reflns_threshold_expression >2sigma(I)
_cod_data_source_file b502251g.txt
_cod_data_source_block 2
_cod_original_sg_symbol_H-M P-1
_cod_database_code 7008388

loop_
_symmetry_equiv_pos_as_xyz
'x, y, z'
'-x, -y, -z'

loop_
_atom_site_label
_atom_site_type_symbol
_atom_site_fract_x
_atom_site_fract_y
_atom_site_fract_z
_atom_site_U_iso_or_equiv
_atom_site_adp_type
_atom_site_occupancy
_atom_site_calc_flag
_atom_site_refinement_flags
_atom_site_disorder_group
_atom_site_disorder_assembly
Pt1 Pt 0.729855(18) 0.95127(2) 0.251209(11) 0.03375(8) Uani 1 d . . .
N1A N 0.3527(5) 0.9174(6) 0.4569(3) 0.0634(14) Uani 1 d . . .
H1AA H 0.3555 0.9472 0.4994 0.076 Uiso 1 calc R . .
C2A C 0.2308(6) 0.8579(7) 0.4456(3) 0.0632(17) Uani 1 d . . .
H2AA H 0.1588 0.8519 0.4845 0.076 Uiso 1 calc R . .
N3A N 0.2091(4) 0.8093(5) 0.3842(3) 0.0525(12) Uani 1 d . . .
C4A C 0.3221(5) 0.8240(6) 0.3327(3) 0.0390(13) Uani 1 d . . .
C5A C 0.4473(5) 0.8830(5) 0.3401(3) 0.0397(13) Uani 1 d . . .
C6A C 0.4713(6) 0.9340(7) 0.4062(3) 0.0539(15) Uani 1 d . . .
O6A O 0.5784(4) 0.9846(5) 0.4189(2) 0.0740(13) Uani 1 d . . .
N7A N 0.5336(4) 0.8810(4) 0.2749(2) 0.0398(10) Uani 1 d . . .
C8A C 0.4610(5) 0.8217(5) 0.2300(3) 0.0417(13) Uani 1 d . . .
H8AA H 0.4942 0.8069 0.1815 0.05 Uiso 1 calc R . .
N9A N 0.3335(4) 0.7857(4) 0.2630(2) 0.0419(11) Uani 1 d . . .
C9A C 0.2280(5) 0.7169(6) 0.2287(3) 0.0556(16) Uani 1 d . . .
H9AA H 0.2638 0.7022 0.1788 0.083 Uiso 1 calc R . .
H9AB H 0.1405 0.7755 0.2323 0.083 Uiso 1 calc R . .
H9AC H 0.2109 0.6279 0.2526 0.083 Uiso 1 calc R . .
N1B N 0.8799(5) 0.4990(5) 0.1286(3) 0.0572(13) Uani 1 d . . .
H1BA H 0.8687 0.4786 0.0855 0.069 Uiso 1 calc R . .
C2B C 0.9424(7) 0.4001(7) 0.1684(4) 0.0632(18) Uani 1 d . . .
H2BA H 0.9715 0.3148 0.1463 0.076 Uiso 1 calc R . .
N3B N 0.9674(5) 0.4096(5) 0.2351(3) 0.0567(13) Uani 1 d . . .
C4B C 0.9186(5) 0.5375(5) 0.2608(3) 0.0421(13) Uani 1 d . . .
C5B C 0.8551(5) 0.6485(5) 0.2247(3) 0.0375(13) Uani 1 d . . .
C6B C 0.8312(5) 0.6338(6) 0.1525(3) 0.0461(14) Uani 1 d . . .
O6B O 0.7800(4) 0.7230(4) 0.1126(2) 0.0654(12) Uani 1 d . . .
N7B N 0.8209(4) 0.7598(4) 0.2706(2) 0.0354(10) Uani 1 d . . .
C8B C 0.8644(5) 0.7161(6) 0.3329(3) 0.0440(14) Uani 1 d . . .
H8BA H 0.8538 0.7699 0.374 0.053 Uiso 1 calc R . .
N9B N 0.9256(4) 0.5840(5) 0.3288(3) 0.0453(11) Uani 1 d . . .
C9B C 0.9864(7) 0.5033(7) 0.3867(4) 0.0713(19) Uani 1 d . . .
H9BA H 0.9774 0.5597 0.4288 0.107 Uiso 1 calc R . .
H9BB H 1.0853 0.477 0.3713 0.107 Uiso 1 calc R . .
H9BC H 0.9362 0.4201 0.3982 0.107 Uiso 1 calc R . .
N1C N 1.1436(4) 1.1563(5) 0.3389(3) 0.0482(12) Uani 1 d . . .
H1CA H 1.1524 1.1774 0.3823 0.058 Uiso 1 calc R . .
C2C C 1.2547(5) 1.1754(6) 0.2873(4) 0.0505(15) Uani 1 d . . .
H2CA H 1.3331 1.2135 0.3016 0.061 Uiso 1 calc R . .
N3C N 1.2634(4) 1.1459(5) 0.2194(3) 0.0536(13) Uani 1 d . . .
C4C C 1.1430(5) 1.0906(5) 0.2057(3) 0.0410(13) Uani 1 d . . .
C5C C 1.0220(4) 1.0674(5) 0.2545(3) 0.0347(12) Uani 1 d . . .
C6C C 1.0130(5) 1.1040(6) 0.3274(3) 0.0458(14) Uani 1 d . . .
O6C O 0.9145(4) 1.0971(5) 0.3758(2) 0.0641(12) Uani 1 d . . .
N7C N 0.9243(4) 1.0156(4) 0.2164(2) 0.0376(10) Uani 1 d . . .
C8C C 0.9834(5) 1.0061(6) 0.1483(3) 0.0436(13) Uani 1 d . . .
H8CA H 0.9394 0.9728 0.1117 0.052 Uiso 1 calc R . .
N9C N 1.1158(4) 1.0510(5) 0.1392(3) 0.0479(12) Uani 1 d . . .
C9C C 1.2116(6) 1.0589(8) 0.0695(4) 0.074(2) Uani 1 d . . .
H9CA H 1.1656 1.0245 0.0318 0.111 Uiso 1 calc R . .
H9CB H 1.2988 1.0025 0.073 0.111 Uiso 1 calc R . .
H9CC H 1.2322 1.1548 0.0585 0.111 Uiso 1 calc R . .
N1D N 0.5069(5) 1.2967(6) 0.0828(3) 0.0654(15) Uani 1 d . . .
H1DA H 0.4901 1.2835 0.0396 0.079 Uiso 1 calc R . .
C2D C 0.4708(7) 1.4262(7) 0.1099(4) 0.0700(19) Uani 1 d . . .
H2DA H 0.4261 1.4919 0.0808 0.084 Uiso 1 calc R . .
N3D N 0.4923(5) 1.4672(5) 0.1717(3) 0.0629(14) Uani 1 d . . .
C4D C 0.5542(5) 1.3610(5) 0.2095(3) 0.0429(14) Uani 1 d . . .
C5D C 0.5935(5) 1.2249(6) 0.1871(3) 0.0382(13) Uani 1 d . . .
C6D C 0.5703(5) 1.1808(7) 0.1197(3) 0.0522(15) Uani 1 d . . .
O6D O 0.5919(4) 1.0647(5) 0.0932(2) 0.0676(12) Uani 1 d . . .
N7D N 0.6473(4) 1.1504(4) 0.2437(2) 0.0385(10) Uani 1 d . . .
C8D C 0.6406(5) 1.2405(5) 0.2967(3) 0.0400(13) Uani 1 d . . .
H8DA H 0.671 1.2178 0.3411 0.048 Uiso 1 calc R . .
N9D N 0.5841(4) 1.3692(5) 0.2783(3) 0.0453(11) Uani 1 d . . .
C9D C 0.5546(6) 1.4936(6) 0.3239(4) 0.0630(18) Uani 1 d . . .
H9DA H 0.586 1.4719 0.3699 0.094 Uiso 1 calc R . .
H9DB H 0.454 1.5197 0.3307 0.094 Uiso 1 calc R . .
H9DC H 0.6046 1.5701 0.3007 0.094 Uiso 1 calc R . .
O1W O 0.5448(4) 0.7874(5) 0.0518(2) 0.0737(13) Uani 1 d . . .
N1N N 0.8582(7) 0.3151(8) -0.0200(4) 0.0791(18) Uani 1 d . . .
O1 O 0.8129(7) 0.4377(7) -0.0080(3) 0.1097(19) Uani 1 d . . .
O2 O 0.9005(6) 0.2423(6) 0.0288(3) 0.1046(19) Uani 1 d . . .
O3 O 0.8599(7) 0.2727(7) -0.0804(3) 0.123(2) Uani 1 d . . .
N2N N 1.2806(7) 1.2941(7) 0.4776(4) 0.0809(17) Uani 1 d . . .
O4 O 1.3248(6) 1.3468(7) 0.5296(3) 0.114(2) Uani 1 d . . .
O5 O 1.1628(5) 1.2481(6) 0.4838(3) 0.0901(16) Uani 1 d . . .
O6 O 1.3560(7) 1.2846(9) 0.4205(4) 0.158(3) Uani 1 d . . .

loop_
_atom_site_aniso_label
_atom_site_aniso_U_11
_atom_site_aniso_U_22
_atom_site_aniso_U_33
_atom_site_aniso_U_23
_atom_site_aniso_U_13
_atom_site_aniso_U_12
Pt1 0.02784(10) 0.03247(13) 0.04105(14) -0.00256(9) -0.00432(7) -0.00285(7)
N1A 0.070(3) 0.084(4) 0.040(3) -0.016(3) -0.003(2) -0.032(3)
C2A 0.065(4) 0.080(5) 0.044(4) -0.006(4) 0.008(3) -0.023(3)
N3A 0.052(3) 0.062(3) 0.045(3) -0.007(3) -0.001(2) -0.018(2)
C4A 0.032(3) 0.046(3) 0.038(4) -0.004(3) -0.002(2) -0.008(2)
C5A 0.043(3) 0.038(3) 0.039(4) -0.007(3) -0.004(2) -0.008(2)
C6A 0.052(3) 0.063(4) 0.048(4) -0.004(3) -0.004(3) -0.018(3)
O6A 0.066(3) 0.112(4) 0.052(3) -0.014(3) -0.009(2) -0.046(3)
N7A 0.040(2) 0.035(3) 0.043(3) -0.003(2) -0.003(2) -0.0032(18)
C8A 0.036(3) 0.046(3) 0.043(4) -0.004(3) -0.001(2) -0.008(2)
N9A 0.037(2) 0.046(3) 0.044(3) -0.007(2) -0.007(2) -0.0078(19)
C9A 0.041(3) 0.068(4) 0.064(4) -0.018(3) -0.018(3) -0.015(3)
N1B 0.076(3) 0.049(3) 0.049(3) -0.015(3) -0.020(3) 0.004(2)
C2B 0.083(4) 0.045(4) 0.062(5) -0.016(4) -0.015(4) 0.011(3)
N3B 0.078(3) 0.033(3) 0.060(4) -0.004(3) -0.018(3) 0.009(2)
C4B 0.043(3) 0.034(3) 0.049(4) -0.003(3) -0.006(2) -0.002(2)
C5B 0.034(3) 0.033(3) 0.046(4) -0.003(3) -0.004(2) -0.004(2)
C6B 0.049(3) 0.038(4) 0.052(4) -0.002(3) -0.006(3) -0.007(2)
O6B 0.085(3) 0.060(3) 0.056(3) -0.001(2) -0.031(2) 0.006(2)
N7B 0.0267(19) 0.034(3) 0.046(3) -0.003(2) -0.0051(18) 0.0008(16)
C8B 0.049(3) 0.038(3) 0.044(4) -0.007(3) -0.004(3) 0.001(2)
N9B 0.052(3) 0.040(3) 0.044(3) -0.002(2) -0.011(2) 0.006(2)
C9B 0.085(4) 0.066(5) 0.064(5) 0.009(4) -0.025(4) 0.010(3)
N1C 0.041(2) 0.055(3) 0.051(3) -0.006(2) -0.011(2) -0.007(2)
C2C 0.030(3) 0.051(4) 0.072(5) -0.007(3) -0.007(3) -0.010(2)
N3C 0.036(2) 0.063(3) 0.062(4) -0.005(3) -0.002(2) -0.008(2)
C4C 0.032(3) 0.037(3) 0.053(4) 0.002(3) -0.001(2) -0.004(2)
C5C 0.030(2) 0.030(3) 0.044(4) -0.003(2) -0.006(2) -0.001(2)
C6C 0.036(3) 0.041(3) 0.060(4) -0.006(3) -0.003(3) -0.006(2)
O6C 0.042(2) 0.101(4) 0.049(3) -0.011(2) 0.0044(19) -0.015(2)
N7C 0.029(2) 0.031(3) 0.052(3) 0.000(2) -0.002(2) -0.0046(17)
C8C 0.036(3) 0.051(4) 0.044(4) -0.001(3) -0.005(2) -0.005(2)
N9C 0.037(2) 0.059(3) 0.047(3) -0.003(2) 0.000(2) -0.008(2)
C9C 0.054(4) 0.109(6) 0.055(5) -0.003(4) 0.017(3) -0.018(3)
N1D 0.073(3) 0.076(4) 0.050(4) 0.006(3) -0.019(3) -0.002(3)
C2D 0.092(5) 0.052(5) 0.065(5) 0.011(4) -0.018(4) 0.009(3)
N3D 0.074(3) 0.049(3) 0.065(4) 0.002(3) -0.010(3) 0.004(3)
C4D 0.036(3) 0.033(3) 0.058(4) 0.009(3) -0.004(3) -0.001(2)
C5D 0.032(2) 0.044(3) 0.038(3) 0.003(3) -0.004(2) -0.006(2)
C6D 0.048(3) 0.055(4) 0.053(4) -0.007(3) -0.004(3) -0.003(3)
O6D 0.077(3) 0.067(3) 0.061(3) -0.016(3) -0.017(2) 0.003(2)
N7D 0.031(2) 0.037(3) 0.047(3) -0.007(2) -0.0043(19) 0.0002(17)
C8D 0.036(3) 0.036(3) 0.048(4) 0.002(3) -0.007(2) -0.008(2)
N9D 0.042(2) 0.038(3) 0.055(3) -0.006(2) -0.002(2) -0.0034(19)
C9D 0.057(3) 0.048(4) 0.081(5) -0.019(4) 0.002(3) -0.003(3)
O1W 0.073(3) 0.105(4) 0.044(3) 0.006(3) -0.013(2) -0.006(2)
N1N 0.090(4) 0.079(5) 0.072(5) -0.026(4) -0.015(4) -0.014(4)
O1 0.144(5) 0.110(5) 0.081(4) -0.022(4) -0.042(4) 0.005(4)
O2 0.138(5) 0.092(4) 0.090(5) -0.003(4) -0.046(4) 0.002(3)
O3 0.162(6) 0.148(6) 0.067(4) -0.042(4) -0.036(4) -0.014(4)
N2N 0.099(5) 0.094(5) 0.050(4) -0.008(4) 0.003(4) -0.030(4)
O4 0.124(5) 0.160(6) 0.069(4) -0.023(4) -0.014(3) -0.061(4)
O5 0.067(3) 0.130(5) 0.078(4) -0.016(3) -0.008(3) -0.028(3)
O6 0.156(6) 0.251(9) 0.074(5) -0.043(5) 0.029(4) -0.126(6)

loop_
_atom_type_symbol
_atom_type_description
_atom_type_scat_dispersion_real
_atom_type_scat_dispersion_imag
_atom_type_scat_source
C C 0.0033 0.0016 'International Tables Vol C Tables 4.2.6.8 and 6.1.1.4'
H H 0 0 'International Tables Vol C Tables 4.2.6.8 and 6.1.1.4'
N N 0.0061 0.0033 'International Tables Vol C Tables 4.2.6.8 and 6.1.1.4'
O O 0.0106 0.006 'International Tables Vol C Tables 4.2.6.8 and 6.1.1.4'
Pt Pt -1.7033 8.3905 'International Tables Vol C Tables 4.2.6.8 and 6.1.1.4'

loop_
_geom_angle_atom_site_label_1
_geom_angle_atom_site_label_2
_geom_angle_atom_site_label_3
_geom_angle
_geom_angle_site_symmetry_1
_geom_angle_site_symmetry_3
_geom_angle_publ_flag
N7B Pt1 N7D 172.53(17) . . ?
N7B Pt1 N7C 88.88(15) . . ?
N7D Pt1 N7C 89.44(16) . . ?
N7B Pt1 N7A 91.12(15) . . ?
N7D Pt1 N7A 91.34(16) . . ?
N7C Pt1 N7A 173.76(18) . . ?
C2A N1A C6A 126.2(5) . . ?
C2A N1A H1AA 116.9 . . ?
C6A N1A H1AA 116.9 . . ?
N3A C2A N1A 124.5(5) . . ?
N3A C2A H2AA 117.8 . . ?
N1A C2A H2AA 117.8 . . ?
C2A N3A C4A 111.5(5) . . ?
N3A C4A N9A 126.5(4) . . ?
N3A C4A C5A 127.1(5) . . ?
N9A C4A C5A 106.5(4) . . ?
N7A C5A C4A 109.1(4) . . ?
N7A C5A C6A 129.4(5) . . ?
C4A C5A C6A 121.5(5) . . ?
O6A C6A N1A 124.0(6) . . ?
O6A C6A C5A 126.8(5) . . ?
N1A C6A C5A 109.2(5) . . ?
C8A N7A C5A 105.3(4) . . ?
C8A N7A Pt1 126.7(4) . . ?
C5A N7A Pt1 128.0(3) . . ?
N7A C8A N9A 111.8(5) . . ?
N7A C8A H8AA 124.1 . . ?
N9A C8A H8AA 124.1 . . ?
C8A N9A C4A 107.3(4) . . ?
C8A N9A C9A 125.5(5) . . ?
C4A N9A C9A 127.3(4) . . ?
N9A C9A H9AA 109.5 . . ?
N9A C9A H9AB 109.5 . . ?
H9AA C9A H9AB 109.5 . . ?
N9A C9A H9AC 109.5 . . ?
H9AA C9A H9AC 109.5 . . ?
H9AB C9A H9AC 109.5 . . ?
C2B N1B C6B 124.3(5) . . ?
C2B N1B H1BA 117.8 . . ?
C6B N1B H1BA 117.8 . . ?
N3B C2B N1B 127.2(6) . . ?
N3B C2B H2BA 116.4 . . ?
N1B C2B H2BA 116.4 . . ?
C2B N3B C4B 110.3(5) . . ?
N3B C4B N9B 126.3(5) . . ?
N3B C4B C5B 127.7(5) . . ?
N9B C4B C5B 106.0(5) . . ?
C4B C5B N7B 109.2(5) . . ?
C4B C5B C6B 120.0(5) . . ?
N7B C5B C6B 130.7(5) . . ?
O6B C6B N1B 121.7(5) . . ?
O6B C6B C5B 127.9(5) . . ?
N1B C6B C5B 110.4(5) . . ?
C8B N7B C5B 105.7(4) . . ?
C8B N7B Pt1 125.0(3) . . ?
C5B N7B Pt1 129.2(4) . . ?
N7B C8B N9B 111.4(5) . . ?
N7B C8B H8BA 124.3 . . ?
N9B C8B H8BA 124.3 . . ?
C8B N9B C4B 107.7(4) . . ?
C8B N9B C9B 126.2(5) . . ?
C4B N9B C9B 126.1(5) . . ?
N9B C9B H9BA 109.5 . . ?
N9B C9B H9BB 109.5 . . ?
H9BA C9B H9BB 109.5 . . ?
N9B C9B H9BC 109.5 . . ?
H9BA C9B H9BC 109.5 . . ?
H9BB C9B H9BC 109.5 . . ?
C2C N1C C6C 125.1(5) . . ?
C2C N1C H1CA 117.4 . . ?
C6C N1C H1CA 117.4 . . ?
N3C C2C N1C 126.6(5) . . ?
N3C C2C H2CA 116.7 . . ?
N1C C2C H2CA 116.7 . . ?
C2C N3C C4C 110.9(5) . . ?
N3C C4C N9C 125.9(5) . . ?
N3C C4C C5C 127.3(5) . . ?
N9C C4C C5C 106.8(4) . . ?
N7C C5C C4C 107.4(5) . . ?
N7C C5C C6C 131.6(4) . . ?
C4C C5C C6C 120.9(5) . . ?
O6C C6C C5C 129.5(5) . . ?
O6C C6C N1C 121.4(5) . . ?
C5C C6C N1C 109.1(5) . . ?
C8C N7C C5C 107.6(4) . . ?
C8C N7C Pt1 122.3(3) . . ?
C5C N7C Pt1 130.0(4) . . ?
N7C C8C N9C 111.0(5) . . ?
N7C C8C H8CA 124.5 . . ?
N9C C8C H8CA 124.5 . . ?
C8C N9C C4C 107.2(4) . . ?
C8C N9C C9C 125.6(5) . . ?
C4C N9C C9C 127.1(5) . . ?
N9C C9C H9CA 109.5 . . ?
N9C C9C H9CB 109.5 . . ?
H9CA C9C H9CB 109.5 . . ?
N9C C9C H9CC 109.5 . . ?
H9CA C9C H9CC 109.5 . . ?
H9CB C9C H9CC 109.5 . . ?
C2D N1D C6D 125.3(6) . . ?
C2D N1D H1DA 117.3 . . ?
C6D N1D H1DA 117.3 . . ?
N3D C2D N1D 126.3(6) . . ?
N3D C2D H2DA 116.8 . . ?
N1D C2D H2DA 116.8 . . ?
C2D N3D C4D 111.1(5) . . ?
N3D C4D N9D 125.2(5) . . ?
N3D C4D C5D 127.0(6) . . ?
N9D C4D C5D 107.8(5) . . ?
C4D C5D N7D 107.6(5) . . ?
C4D C5D C6D 121.7(5) . . ?
N7D C5D C6D 130.6(5) . . ?
O6D C6D C5D 130.1(6) . . ?
O6D C6D N1D 121.4(6) . . ?
C5D C6D N1D 108.5(5) . . ?
C8D N7D C5D 106.2(4) . . ?
C8D N7D Pt1 122.7(4) . . ?
C5D N7D Pt1 131.1(4) . . ?
N7D C8D N9D 111.9(5) . . ?
N7D C8D H8DA 124 . . ?
N9D C8D H8DA 124 . . ?
C8D N9D C4D 106.6(4) . . ?
C8D N9D C9D 127.4(5) . . ?
C4D N9D C9D 126.0(5) . . ?
N9D C9D H9DA 109.5 . . ?
N9D C9D H9DB 109.5 . . ?
H9DA C9D H9DB 109.5 . . ?
N9D C9D H9DC 109.5 . . ?
H9DA C9D H9DC 109.5 . . ?
H9DB C9D H9DC 109.5 . . ?
O3 N1N O2 123.0(8) . . ?
O3 N1N O1 118.1(8) . . ?
O2 N1N O1 119.0(7) . . ?
O6 N2N O5 118.7(7) . . ?
O6 N2N O4 119.9(7) . . ?
O5 N2N O4 121.3(6) . . ?

loop_
_geom_bond_atom_site_label_1
_geom_bond_atom_site_label_2
_geom_bond_distance
_geom_bond_site_symmetry_2
_geom_bond_publ_flag
Pt1 N7B 2.000(4) . ?
Pt1 N7D 2.004(4) . ?
Pt1 N7C 2.007(4) . ?
Pt1 N7A 2.016(4) . ?
N1A C2A 1.375(7) . ?
N1A C6A 1.383(7) . ?
N1A H1AA 0.86 . ?
C2A N3A 1.304(7) . ?
C2A H2AA 0.93 . ?
N3A C4A 1.351(6) . ?
C4A N9A 1.356(6) . ?
C4A C5A 1.380(7) . ?
C5A N7A 1.371(6) . ?
C5A C6A 1.402(8) . ?
C6A O6A 1.215(6) . ?
N7A C8A 1.328(6) . ?
C8A N9A 1.345(6) . ?
C8A H8AA 0.93 . ?
N9A C9A 1.470(6) . ?
C9A H9AA 0.96 . ?
C9A H9AB 0.96 . ?
C9A H9AC 0.96 . ?
N1B C2B 1.334(7) . ?
N1B C6B 1.399(7) . ?
N1B H1BA 0.86 . ?
C2B N3B 1.311(7) . ?
C2B H2BA 0.93 . ?
N3B C4B 1.352(7) . ?
C4B N9B 1.375(7) . ?
C4B C5B 1.379(7) . ?
C5B N7B 1.380(6) . ?
C5B C6B 1.416(8) . ?
C6B O6B 1.226(6) . ?
N7B C8B 1.333(6) . ?
C8B N9B 1.345(6) . ?
C8B H8BA 0.93 . ?
N9B C9B 1.464(7) . ?
C9B H9BA 0.96 . ?
C9B H9BB 0.96 . ?
C9B H9BC 0.96 . ?
N1C C2C 1.347(7) . ?
N1C C6C 1.419(6) . ?
N1C H1CA 0.86 . ?
C2C N3C 1.302(7) . ?
C2C H2CA 0.93 . ?
N3C C4C 1.356(6) . ?
C4C N9C 1.379(7) . ?
C4C C5C 1.391(7) . ?
C5C N7C 1.376(6) . ?
C5C C6C 1.411(7) . ?
C6C O6C 1.212(6) . ?
N7C C8C 1.323(6) . ?
C8C N9C 1.347(6) . ?
C8C H8CA 0.93 . ?
N9C C9C 1.487(7) . ?
C9C H9CA 0.96 . ?
C9C H9CB 0.96 . ?
C9C H9CC 0.96 . ?
N1D C2D 1.354(8) . ?
N1D C6D 1.421(8) . ?
N1D H1DA 0.86 . ?
C2D N3D 1.284(8) . ?
C2D H2DA 0.93 . ?
N3D C4D 1.357(7) . ?
C4D N9D 1.363(7) . ?
C4D C5D 1.386(7) . ?
C5D N7D 1.387(6) . ?
C5D C6D 1.396(8) . ?
C6D O6D 1.221(7) . ?
N7D C8D 1.328(6) . ?
C8D N9D 1.353(6) . ?
C8D H8DA 0.93 . ?
N9D C9D 1.472(7) . ?
C9D H9DA 0.96 . ?
C9D H9DB 0.96 . ?
C9D H9DC 0.96 . ?
N1N O3 1.213(7) . ?
N1N O2 1.220(8) . ?
N1N O1 1.231(8) . ?
N2N O6 1.203(8) . ?
N2N O5 1.224(7) . ?
N2N O4 1.250(7) . ?
